data_1549269
loop_
_publ_author_name
'Hu, Qiupeng'
'Kondoh, Azusa'
'Terada, Masahiro'

_publ_section_title
;
 Enantioselective direct Mannich-type reactions of 2-benzylpyridine
 N-oxides catalyzed by chiral bis(guanidino)iminophosphorane
 organosuperbase.
;
_journal_issue 18
_journal_name_full 'Chemical science'
_journal_page_first 4348
_journal_page_last 4351
_journal_paper_doi 10.1039/c8sc00808f
_journal_volume 9
_journal_year 2018
_chemical_absolute_configuration 'CHOOSE rm ad rmad syn or unk'
_chemical_formula_moiety 'C28 H33 Br N2 O3'
_chemical_formula_sum 'C28 H33 Br N2 O3'
_chemical_formula_weight 525.48
_space_group_crystal_system monoclinic
_space_group_IT_number 4
_space_group_name_Hall 'P 2yb'
_space_group_name_H-M_alt 'P 1 21 1'
_symmetry_space_group_name_Hall 'P 2yb'
_symmetry_space_group_name_H-M 'P 1 21 1'
_atom_sites_solution_hydrogens geom
_atom_sites_solution_primary direct
_atom_sites_solution_secondary difmap
_audit_update_record
;
2017-12-15 deposited with the CCDC.
2018-04-20 downloaded from the CCDC.
;
_cell_angle_alpha 90.0000
_cell_angle_beta 95.627(7)
_cell_angle_gamma 90.0000
_cell_formula_units_Z 2
_cell_length_a 5.4738(9)
_cell_length_b 16.810(3)
_cell_length_c 14.183(2)
_cell_measurement_reflns_used 9459
_cell_measurement_temperature 150
_cell_measurement_theta_max 27.50
_cell_measurement_theta_min 3.10
_cell_volume 1298.8(4)
_computing_cell_refinement 'CrystalClear-SM Auto 2.0 r15'
_computing_data_collection 'CrystalClear-SM Auto 2.0 r15 (Rigaku, 2011)'
_computing_data_reduction 'CrystalClear-SM Auto 2.0 r15'
_computing_molecular_graphics 'CrystalStructure 4.2'
_computing_publication_material 'CrystalStructure 4.2 (Rigaku, 2015)'
_computing_structure_refinement 'SHELXL Version 2013/4 (Sheldrick, 2008)'
_computing_structure_solution 'Superflip (Palatinus, et al., 2007)'
_diffrn_ambient_temperature 150
_diffrn_detector_area_resol_mean 13.653
_diffrn_measured_fraction_theta_full 0.996
_diffrn_measured_fraction_theta_max 0.994
_diffrn_measurement_device_type 'Rigaku XtaLAB mini'
_diffrn_measurement_method \w
_diffrn_radiation_type 'Mo K\a'
_diffrn_radiation_wavelength 0.71075
_diffrn_reflns_av_R_equivalents 0.0535
_diffrn_reflns_Laue_measured_fraction_full 0.996
_diffrn_reflns_Laue_measured_fraction_max 0.994
_diffrn_reflns_limit_h_max 7
_diffrn_reflns_limit_h_min -7
_diffrn_reflns_limit_k_max 21
_diffrn_reflns_limit_k_min -21
_diffrn_reflns_limit_l_max 18
_diffrn_reflns_limit_l_min -17
_diffrn_reflns_number 11065
_diffrn_reflns_point_group_measured_fraction_full 0.967
_diffrn_reflns_point_group_measured_fraction_max 0.952
_diffrn_reflns_theta_full 25.242
_diffrn_reflns_theta_max 27.481
_diffrn_reflns_theta_min 3.131
_diffrn_standards_number 0
_exptl_absorpt_coefficient_mu 1.618
_exptl_absorpt_correction_T_max 0.968
_exptl_absorpt_correction_T_min 0.708
_exptl_absorpt_correction_type multi-scan
_exptl_absorpt_process_details 'REQAB (Rigaku, 1998)'
_exptl_crystal_colour colorless
_exptl_crystal_density_diffrn 1.344
_exptl_crystal_density_method 'not measured'
_exptl_crystal_description platelet
_exptl_crystal_F_000 548.00
_exptl_crystal_size_max 0.400
_exptl_crystal_size_mid 0.150
_exptl_crystal_size_min 0.020
_refine_diff_density_max 0.46
_refine_diff_density_min -0.65
_refine_ls_abs_structure_details
;
 Flack x determined using 1502 quotients [(I+)-(I-)]/[(I+)+(I-)]
 (Parsons, Flack and Wagner, Acta Cryst. B69 (2013) 249-259).
;
_refine_ls_abs_structure_Flack 0.075(9)
_refine_ls_extinction_method none
_refine_ls_goodness_of_fit_ref 1.018
_refine_ls_hydrogen_treatment constr
_refine_ls_number_parameters 307
_refine_ls_number_reflns 5645
_refine_ls_number_restraints 1
_refine_ls_R_factor_all 0.0891
_refine_ls_R_factor_gt 0.0596
_refine_ls_shift/su_max 0.001
_refine_ls_structure_factor_coef Fsqd
_refine_ls_weighting_details 'w = 1/[\s^2^(Fo^2^)+(0.0624P)^2^+0.1471P] where P=(Fo^2^+2Fc^2^)/3'
_refine_ls_weighting_scheme calc
_refine_ls_wR_factor_gt 0.1280
_refine_ls_wR_factor_ref 0.1407
_reflns_Friedel_coverage 0.851
_reflns_Friedel_fraction_full 0.935
_reflns_Friedel_fraction_max 0.906
_reflns_number_gt 4109
_reflns_number_total 5645
_reflns_threshold_expression F^2^>2.0\s(F^2^)
_cod_data_source_file c8sc00808f2.cif
_cod_data_source_block 01
_cod_depositor_comments 'Adding full bibliography for 1549269.cif.'
_cod_database_code 1549269
_shelxl_version_number 2013-4

loop_
_space_group_symop_id
_space_group_symop_operation_xyz
1 +X,+Y,+Z
2 -X,1/2+Y,-Z

loop_
_atom_site_label
_atom_site_type_symbol
_atom_site_fract_x
_atom_site_fract_y
_atom_site_fract_z
_atom_site_U_iso_or_equiv
_atom_site_adp_type
_atom_site_occupancy
_atom_site_site_symmetry_order
_atom_site_calc_flag
_atom_site_refinement_flags_posn
_atom_site_refinement_flags_adp
Br1 Br 0.22683(19) 0.74118(7) 0.57336(5) 0.0861(4) Uani 1 1 d . .
O2 O 0.4732(7) 0.5873(2) 0.1407(3) 0.0257(8) Uani 1 1 d . .
O3 O 0.2122(6) 0.4968(2) 0.1965(3) 0.0270(9) Uani 1 1 d . .
O33 O 0.092(5) 0.4928(13) 0.6653(12) 0.291(12) Uani 1 1 d . .
N4 N 0.0597(7) 0.6069(2) 0.1316(3) 0.0201(9) Uani 1 1 d . .
H4 H -0.0814 0.5851 0.1419 0.024 Uiso 1 1 calc R U
N6 N -0.3596(8) 0.8576(3) 0.1341(3) 0.0269(10) Uani 1 1 d . .
C5 C -0.031(3) 0.5191(12) 0.5820(12) 0.154(7) Uani 1 1 d . .
H5A H -0.0678 0.5765 0.5865 0.184 Uiso 1 1 calc R U
H5B H -0.1873 0.4898 0.5689 0.184 Uiso 1 1 calc R U
C7 C 0.1457(10) 0.7099(3) -0.0802(4) 0.0251(12) Uani 1 1 d . .
H7 H 0.2947 0.7351 -0.0569 0.030 Uiso 1 1 calc R U
C8 C -0.1520(9) 0.8240(3) 0.1097(4) 0.0191(11) Uani 1 1 d . .
C9 C -0.0311(8) 0.7387(3) 0.2494(3) 0.0220(10) Uani 1 1 d . .
C10 C 0.0183(9) 0.8660(3) 0.0646(4) 0.0227(11) Uani 1 1 d . .
H10 H 0.1624 0.8403 0.0478 0.027 Uiso 1 1 calc R U
C11 C -0.1170(8) 0.7382(3) 0.1439(3) 0.0185(10) Uani 1 1 d . .
H11 H -0.2822 0.7123 0.1365 0.022 Uiso 1 1 calc R U
C12 C 0.0568(9) 0.6860(3) 0.0895(4) 0.0189(11) Uani 1 1 d . .
H12 H 0.2262 0.7086 0.1004 0.023 Uiso 1 1 calc R U
C13 C 0.1888(10) 0.7745(3) 0.2839(4) 0.0260(12) Uani 1 1 d . .
H13 H 0.2868 0.7995 0.2408 0.031 Uiso 1 1 calc R U
C14 C -0.3921(11) 0.9348(3) 0.1146(4) 0.0303(13) Uani 1 1 d . .
H14 H -0.5374 0.9595 0.1318 0.036 Uiso 1 1 calc R U
C15 C -0.2340(9) 0.6471(3) -0.0527(4) 0.0236(12) Uani 1 1 d . .
H15 H -0.3475 0.6292 -0.0108 0.028 Uiso 1 1 calc R U
C16 C 0.1213(12) 0.7389(5) 0.4419(4) 0.0408(14) Uani 1 1 d . .
C17 C -0.1290(11) 0.6661(4) -0.2122(4) 0.0339(14) Uani 1 1 d . .
H17 H -0.1682 0.6607 -0.2786 0.041 Uiso 1 1 calc R U
C18 C -0.0126(9) 0.6818(3) -0.0162(4) 0.0186(11) Uani 1 1 d . .
C19 C -0.2287(10) 0.9808(3) 0.0711(4) 0.0290(13) Uani 1 1 d . .
H19 H -0.2593 1.0359 0.0602 0.035 Uiso 1 1 calc R U
C20 C -0.0207(10) 0.9460(3) 0.0437(4) 0.0269(12) Uani 1 1 d . .
H20 H 0.0933 0.9756 0.0115 0.032 Uiso 1 1 calc R U
C21 C -0.2894(11) 0.6386(3) -0.1500(4) 0.0293(13) Uani 1 1 d . .
H21 H -0.4386 0.6138 -0.1739 0.035 Uiso 1 1 calc R U
C22 C -0.1708(10) 0.7019(3) 0.3142(4) 0.0284(13) Uani 1 1 d . .
H22 H -0.3206 0.6766 0.2918 0.034 Uiso 1 1 calc R U
C23 C 0.0893(11) 0.7016(3) -0.1768(4) 0.0315(13) Uani 1 1 d . .
H23 H 0.2007 0.7203 -0.2191 0.038 Uiso 1 1 calc R U
C24 C -0.0954(13) 0.7016(4) 0.4106(5) 0.0447(17) Uani 1 1 d . .
H24 H -0.1915 0.6762 0.4540 0.054 Uiso 1 1 calc R U
C25 C 0.2673(11) 0.7746(4) 0.3789(4) 0.0372(15) Uani 1 1 d . .
H25 H 0.4190 0.7986 0.4013 0.045 Uiso 1 1 calc R U
C26 C 0.4058(10) 0.4411(3) 0.2341(5) 0.0337(14) Uani 1 1 d . .
C27 C 0.5813(12) 0.4800(4) 0.3099(5) 0.0406(16) Uani 1 1 d . .
H27A H 0.6814 0.4390 0.3442 0.049 Uiso 1 1 calc R U
H27B H 0.4874 0.5090 0.3542 0.049 Uiso 1 1 calc R U
H27C H 0.6884 0.5171 0.2801 0.049 Uiso 1 1 calc R U
C28 C 0.2553(12) 0.3780(4) 0.2787(6) 0.054(2) Uani 1 1 d . .
H28A H 0.3551 0.3301 0.2910 0.065 Uiso 1 1 calc R U
H28B H 0.1101 0.3651 0.2354 0.065 Uiso 1 1 calc R U
H28C H 0.2037 0.3982 0.3385 0.065 Uiso 1 1 calc R U
C29 C 0.5378(13) 0.4071(4) 0.1552(5) 0.0493(18) Uani 1 1 d . .
H29A H 0.6122 0.4504 0.1216 0.059 Uiso 1 1 calc R U
H29B H 0.4210 0.3781 0.1110 0.059 Uiso 1 1 calc R U
H29C H 0.6665 0.3706 0.1816 0.059 Uiso 1 1 calc R U
C30 C 0.2682(9) 0.5653(3) 0.1556(4) 0.0182(10) Uani 1 1 d . .
C31 C 0.124(5) 0.5054(17) 0.5073(15) 0.241(16) Uani 1 1 d . .
H31A H 0.0314 0.4781 0.4531 0.289 Uiso 1 1 calc R U
H31B H 0.1890 0.5562 0.4849 0.289 Uiso 1 1 calc R U
C34 C 0.303(4) 0.4504(14) 0.6382(13) 0.219(13) Uani 1 1 d . .
H34A H 0.4552 0.4722 0.6719 0.262 Uiso 1 1 calc R U
H34B H 0.2909 0.3933 0.6543 0.262 Uiso 1 1 calc R U
C35 C 0.305(4) 0.4593(18) 0.5465(13) 0.233(14) Uani 1 1 d . .
H35A H 0.2925 0.4063 0.5160 0.280 Uiso 1 1 calc R U
H35B H 0.4642 0.4829 0.5336 0.280 Uiso 1 1 calc R U

loop_
_atom_site_aniso_label
_atom_site_aniso_U_11
_atom_site_aniso_U_22
_atom_site_aniso_U_33
_atom_site_aniso_U_23
_atom_site_aniso_U_13
_atom_site_aniso_U_12
Br1 0.1058(7) 0.1307(9) 0.0192(3) 0.0014(5) -0.0066(3) -0.0513(7)
O2 0.021(2) 0.021(2) 0.035(2) 0.0063(17) 0.0003(15) 0.0008(15)
O3 0.023(2) 0.0165(18) 0.041(2) 0.0147(17) 0.0001(16) 0.0012(15)
O33 0.41(3) 0.28(2) 0.171(15) 0.030(15) 0.006(17) 0.19(2)
N4 0.018(2) 0.016(2) 0.025(2) 0.0007(18) 0.0011(17) -0.0020(17)
N6 0.023(2) 0.023(3) 0.035(3) 0.001(2) 0.0057(19) 0.0018(19)
C5 0.132(12) 0.209(19) 0.112(13) -0.012(12) -0.027(10) 0.080(12)
C7 0.029(3) 0.022(3) 0.025(3) 0.004(2) 0.009(2) 0.000(2)
C8 0.018(3) 0.017(3) 0.022(3) -0.004(2) 0.001(2) -0.002(2)
C9 0.025(3) 0.021(3) 0.020(2) 0.001(3) 0.0030(18) 0.004(2)
C10 0.022(3) 0.016(3) 0.030(3) 0.001(2) 0.004(2) 0.005(2)
C11 0.015(2) 0.018(2) 0.023(2) 0.001(2) 0.0049(17) -0.002(2)
C12 0.020(3) 0.015(3) 0.021(3) 0.004(2) 0.003(2) -0.001(2)
C13 0.024(3) 0.031(3) 0.022(3) 0.003(2) 0.003(2) -0.003(2)
C14 0.029(3) 0.021(3) 0.042(4) 0.001(3) 0.006(3) 0.006(2)
C15 0.025(3) 0.021(3) 0.025(3) 0.003(2) 0.004(2) 0.000(2)
C16 0.054(4) 0.048(4) 0.019(3) -0.005(3) -0.002(2) -0.013(3)
C17 0.041(3) 0.037(4) 0.023(3) 0.000(3) 0.001(2) 0.006(3)
C18 0.021(3) 0.011(2) 0.025(3) 0.000(2) 0.003(2) 0.0040(19)
C19 0.032(3) 0.016(3) 0.039(3) 0.002(2) -0.002(2) 0.001(2)
C20 0.027(3) 0.023(3) 0.032(3) 0.001(2) 0.006(2) -0.004(2)
C21 0.033(3) 0.023(3) 0.030(3) -0.005(2) 0.000(2) -0.001(2)
C22 0.026(3) 0.032(3) 0.027(3) -0.001(2) 0.003(2) -0.006(2)
C23 0.045(4) 0.023(3) 0.028(3) 0.002(2) 0.010(3) 0.002(3)
C24 0.051(4) 0.058(4) 0.026(3) 0.003(3) 0.008(3) -0.015(3)
C25 0.038(4) 0.048(4) 0.026(3) -0.003(3) 0.003(3) -0.014(3)
C26 0.031(3) 0.021(3) 0.047(4) 0.013(3) -0.008(3) 0.001(2)
C27 0.034(4) 0.037(4) 0.047(4) 0.010(3) -0.010(3) -0.004(3)
C28 0.032(4) 0.028(4) 0.097(6) 0.035(4) -0.013(3) -0.007(3)
C29 0.047(4) 0.035(4) 0.063(5) -0.002(4) -0.009(3) 0.020(3)
C30 0.020(3) 0.015(3) 0.020(3) -0.003(2) -0.0007(19) -0.004(2)
C31 0.31(3) 0.30(3) 0.114(14) -0.003(17) 0.027(19) 0.20(3)
C34 0.31(3) 0.26(2) 0.093(13) 0.021(13) 0.030(14) 0.20(2)
C35 0.26(2) 0.35(3) 0.097(14) 0.088(18) 0.067(15) 0.17(3)

loop_
_atom_type_symbol
_atom_type_description
_atom_type_scat_dispersion_real
_atom_type_scat_dispersion_imag
_atom_type_scat_source
C C 0.0033 0.0016
;
International Tables for Crystallography
(Vol. C, Tables 4.2.6.8 and 6.1.1.4)
;
H H 0.0000 0.0000
;
International Tables for Crystallography
(Vol. C, Table 6.1.1.4)
;
Br Br -0.2901 2.4595
;
International Tables for Crystallography
(Vol. C, Tables 4.2.6.8 and 6.1.1.4)
;
N N 0.0061 0.0033
;
International Tables for Crystallography
(Vol. C, Tables 4.2.6.8 and 6.1.1.4)
;
O O 0.0106 0.0060
;
International Tables for Crystallography
(Vol. C, Tables 4.2.6.8 and 6.1.1.4)
;

loop_
_geom_angle_atom_site_label_1
_geom_angle_atom_site_label_2
_geom_angle_atom_site_label_3
_geom_angle
C30 O3 C26 121.1(4)
C5 O33 C34 105.5(16)
C30 N4 C12 123.3(4)
C30 N4 H4 118.3
C12 N4 H4 118.3
C14 N6 C8 117.0(5)
O33 C5 C31 108.0(15)
O33 C5 H5A 110.1
C31 C5 H5A 110.1
O33 C5 H5B 110.1
C31 C5 H5B 110.1
H5A C5 H5B 108.4
C23 C7 C18 121.2(5)
C23 C7 H7 119.4
C18 C7 H7 119.4
N6 C8 C10 122.2(5)
N6 C8 C11 113.4(4)
C10 C8 C11 124.2(4)
C13 C9 C22 118.1(4)
C13 C9 C11 121.4(4)
C22 C9 C11 120.5(4)
C8 C10 C20 119.9(5)
C8 C10 H10 120.1
C20 C10 H10 120.1
C9 C11 C8 108.9(4)
C9 C11 C12 110.2(4)
C8 C11 C12 116.1(4)
C9 C11 H11 107.1
C8 C11 H11 107.1
C12 C11 H11 107.1
N4 C12 C18 110.8(4)
N4 C12 C11 107.1(4)
C18 C12 C11 114.3(4)
N4 C12 H12 108.1
C18 C12 H12 108.1
C11 C12 H12 108.1
C25 C13 C9 121.4(5)
C25 C13 H13 119.3
C9 C13 H13 119.3
N6 C14 C19 124.1(5)
N6 C14 H14 117.9
C19 C14 H14 117.9
C21 C15 C18 120.5(5)
C21 C15 H15 119.8
C18 C15 H15 119.8
C24 C16 C25 121.4(5)
C24 C16 Br1 119.7(5)
C25 C16 Br1 118.9(4)
C21 C17 C23 119.5(6)
C21 C17 H17 120.3
C23 C17 H17 120.3
C7 C18 C15 118.1(5)
C7 C18 C12 121.2(5)
C15 C18 C12 120.8(4)
C20 C19 C14 118.8(5)
C20 C19 H19 120.6
C14 C19 H19 120.6
C19 C20 C10 117.9(5)
C19 C20 H20 121.0
C10 C20 H20 121.0
C17 C21 C15 120.5(5)
C17 C21 H21 119.7
C15 C21 H21 119.7
C24 C22 C9 121.4(5)
C24 C22 H22 119.3
C9 C22 H22 119.3
C7 C23 C17 120.2(5)
C7 C23 H23 119.9
C17 C23 H23 119.9
C16 C24 C22 118.6(6)
C16 C24 H24 120.7
C22 C24 H24 120.7
C13 C25 C16 119.0(5)
C13 C25 H25 120.5
C16 C25 H25 120.5
O3 C26 C29 110.7(5)
O3 C26 C27 111.4(5)
C29 C26 C27 111.9(6)
O3 C26 C28 101.2(4)
C29 C26 C28 111.4(6)
C27 C26 C28 109.7(6)
C26 C27 H27A 109.5
C26 C27 H27B 109.5
H27A C27 H27B 109.5
C26 C27 H27C 109.5
H27A C27 H27C 109.5
H27B C27 H27C 109.5
C26 C28 H28A 109.5
C26 C28 H28B 109.5
H28A C28 H28B 109.5
C26 C28 H28C 109.5
H28A C28 H28C 109.5
H28B C28 H28C 109.5
C26 C29 H29A 109.5
C26 C29 H29B 109.5
H29A C29 H29B 109.5
C26 C29 H29C 109.5
H29A C29 H29C 109.5
H29B C29 H29C 109.5
O2 C30 O3 126.2(4)
O2 C30 N4 124.6(5)
O3 C30 N4 109.3(4)
C35 C31 C5 104.6(18)
C35 C31 H31A 110.8
C5 C31 H31A 110.8
C35 C31 H31B 110.8
C5 C31 H31B 110.8
H31A C31 H31B 108.9
C35 C34 O33 107.1(16)
C35 C34 H34A 110.3
O33 C34 H34A 110.3
C35 C34 H34B 110.3
O33 C34 H34B 110.3
H34A C34 H34B 108.6
C34 C35 C31 113.6(19)
C34 C35 H35A 108.8
C31 C35 H35A 108.8
C34 C35 H35B 108.8
C31 C35 H35B 108.8
H35A C35 H35B 107.7

loop_
_geom_bond_atom_site_label_1
_geom_bond_atom_site_label_2
_geom_bond_distance
Br1 C16 1.898(5)
O2 C30 1.219(6)
O3 C30 1.339(6)
O3 C26 1.474(6)
O33 C5 1.373(19)
O33 C34 1.44(2)
N4 C30 1.353(6)
N4 C12 1.457(6)
N4 H4 0.8800
N6 C14 1.336(7)
N6 C8 1.344(7)
C5 C31 1.44(2)
C5 H5A 0.9900
C5 H5B 0.9900
C7 C23 1.381(8)
C7 C18 1.397(7)
C7 H7 0.9500
C8 C10 1.375(7)
C8 C11 1.528(8)
C9 C13 1.391(7)
C9 C22 1.396(7)
C9 C11 1.524(6)
C10 C20 1.389(7)
C10 H10 0.9500
C11 C12 1.554(7)
C11 H11 1.0000
C12 C18 1.511(7)
C12 H12 1.0000
C13 C25 1.375(8)
C13 H13 0.9500
C14 C19 1.373(8)
C14 H14 0.9500
C15 C21 1.391(8)
C15 C18 1.398(7)
C15 H15 0.9500
C16 C24 1.376(9)
C16 C25 1.391(9)
C17 C21 1.383(8)
C17 C23 1.385(9)
C17 H17 0.9500
C19 C20 1.370(8)
C19 H19 0.9500
C20 H20 0.9500
C21 H21 0.9500
C22 C24 1.389(8)
C22 H22 0.9500
C23 H23 0.9500
C24 H24 0.9500
C25 H25 0.9500
C26 C29 1.503(10)
C26 C27 1.518(9)
C26 C28 1.518(8)
C27 H27A 0.9800
C27 H27B 0.9800
C27 H27C 0.9800
C28 H28A 0.9800
C28 H28B 0.9800
C28 H28C 0.9800
C29 H29A 0.9800
C29 H29B 0.9800
C29 H29C 0.9800
C31 C35 1.34(2)
C31 H31A 0.9900
C31 H31B 0.9900
C34 C35 1.31(2)
C34 H34A 0.9900
C34 H34B 0.9900
C35 H35A 0.9900
C35 H35B 0.9900

loop_
_geom_torsion_atom_site_label_1
_geom_torsion_atom_site_label_2
_geom_torsion_atom_site_label_3
_geom_torsion_atom_site_label_4
_geom_torsion
C34 O33 C5 C31 -10(3)
C14 N6 C8 C10 -1.5(8)
C14 N6 C8 C11 173.9(5)
N6 C8 C10 C20 0.7(8)
C11 C8 C10 C20 -174.3(5)
C13 C9 C11 C8 -61.3(6)
C22 C9 C11 C8 119.6(5)
C13 C9 C11 C12 67.1(6)
C22 C9 C11 C12 -112.0(5)
N6 C8 C11 C9 -76.9(5)
C10 C8 C11 C9 98.4(6)
N6 C8 C11 C12 158.0(4)
C10 C8 C11 C12 -26.7(7)
C30 N4 C12 C18 101.4(5)
C30 N4 C12 C11 -133.3(5)
C9 C11 C12 N4 56.9(5)
C8 C11 C12 N4 -178.7(4)
C9 C11 C12 C18 -179.8(4)
C8 C11 C12 C18 -55.5(6)
C22 C9 C13 C25 -0.4(8)
C11 C9 C13 C25 -179.6(5)
C8 N6 C14 C19 0.5(9)
C23 C7 C18 C15 -1.9(7)
C23 C7 C18 C12 175.9(5)
C21 C15 C18 C7 2.2(7)
C21 C15 C18 C12 -175.7(5)
N4 C12 C18 C7 -120.7(5)
C11 C12 C18 C7 118.1(5)
N4 C12 C18 C15 57.1(6)
C11 C12 C18 C15 -64.1(6)
N6 C14 C19 C20 1.5(9)
C14 C19 C20 C10 -2.3(8)
C8 C10 C20 C19 1.3(8)
C23 C17 C21 C15 0.6(8)
C18 C15 C21 C17 -1.6(8)
C13 C9 C22 C24 0.7(9)
C11 C9 C22 C24 179.9(6)
C18 C7 C23 C17 1.0(8)
C21 C17 C23 C7 -0.3(8)
C25 C16 C24 C22 -1.7(11)
Br1 C16 C24 C22 178.9(5)
C9 C22 C24 C16 0.3(10)
C9 C13 C25 C16 -0.9(9)
C24 C16 C25 C13 2.0(11)
Br1 C16 C25 C13 -178.6(5)
C30 O3 C26 C29 -66.0(7)
C30 O3 C26 C27 59.2(7)
C30 O3 C26 C28 175.8(5)
C26 O3 C30 O2 3.7(8)
C26 O3 C30 N4 -177.1(5)
C12 N4 C30 O2 -3.8(8)
C12 N4 C30 O3 177.1(4)
O33 C5 C31 C35 11(3)
C5 O33 C34 C35 5(3)
O33 C34 C35 C31 2(4)
C5 C31 C35 C34 -8(4)
